data_7131375
loop_
_publ_author_name
'Rout, Smruti Rekha'
'Kenguva, Gowtham'
'Giri, Lopamudra'
'Kar, Ananya'
'Dandela, Rambabu'

_publ_section_title
;
 Binary to ternary drug-drug molecular adducts of the antihypertensive
 drug ketanserin (KTS) with advanced physicochemical properties.
;
_journal_issue 31
_journal_name_full 'Chemical communications (Cambridge, England)'
_journal_page_first 4640
_journal_page_last 4643
_journal_paper_doi 10.1039/d2cc06666a
_journal_volume 59
_journal_year 2023
_chemical_formula_sum 'C36 H34 F N3 O11'
_chemical_formula_weight 703.66
_space_group_crystal_system monoclinic
_space_group_IT_number 9
_space_group_name_Hall 'I -2ya'
_space_group_name_H-M_alt 'I 1 a 1'
_atom_sites_solution_hydrogens mixed
_audit_creation_method SHELXL-2018/3
_audit_update_record
;
2022-12-06 deposited with the CCDC.	2023-03-06 downloaded from the CCDC.
;
_cell_angle_alpha 90
_cell_angle_beta 90.38(1)
_cell_angle_gamma 90
_cell_formula_units_Z 8
_cell_length_a 13.655(4)
_cell_length_b 7.143(2)
_cell_length_c 65.616(1)
_cell_measurement_reflns_used 168050
_cell_measurement_temperature 293(2)
_cell_measurement_theta_max 30.306
_cell_measurement_theta_min 2.483
_cell_volume 6400(3)
_computing_cell_refinement 'APEX3 (Bruker, 2016)'
_computing_data_collection 'APEX3 (Bruker, 2016)'
_computing_data_reduction 'SAINT (Bruker, 2016)'
_computing_structure_refinement 'SHELXL-2018/3 (Sheldrick, 2018)'
_computing_structure_solution 'SHELXT 2014/5 (Sheldrick, 2014)'
_diffrn_ambient_temperature 293(2)
_diffrn_detector 'PHOTON II CPAD'
_diffrn_measured_fraction_theta_full 0.999
_diffrn_measured_fraction_theta_max 1.000
_diffrn_measurement_device_type 'Bruker D8 VENTURE Kappa'
_diffrn_measurement_method '\w scans'
_diffrn_radiation_type MoK\a
_diffrn_radiation_wavelength 0.71073
_diffrn_reflns_av_R_equivalents 0.0623
_diffrn_reflns_av_unetI/netI 0.0353
_diffrn_reflns_Laue_measured_fraction_full 0.999
_diffrn_reflns_Laue_measured_fraction_max 1.000
_diffrn_reflns_limit_h_max 19
_diffrn_reflns_limit_h_min -19
_diffrn_reflns_limit_k_max 10
_diffrn_reflns_limit_k_min -10
_diffrn_reflns_limit_l_max 93
_diffrn_reflns_limit_l_min -93
_diffrn_reflns_number 168050
_diffrn_reflns_point_group_measured_fraction_full 0.999
_diffrn_reflns_point_group_measured_fraction_max 1.000
_diffrn_reflns_theta_full 25.242
_diffrn_reflns_theta_max 30.306
_diffrn_reflns_theta_min 2.483
_diffrn_source 'micro-focus sealed X-ray tube'
_exptl_absorpt_coefficient_mu 0.113
_exptl_absorpt_correction_T_max 0.988
_exptl_absorpt_correction_T_min 0.981
_exptl_absorpt_correction_type multi-scan
_exptl_absorpt_process_details 'SADABS, (Sheldrick, 1996)'
_exptl_crystal_colour colourless
_exptl_crystal_density_diffrn 1.461
_exptl_crystal_description needle
_exptl_crystal_F_000 2944
_exptl_crystal_size_max 0.220
_exptl_crystal_size_mid 0.140
_exptl_crystal_size_min 0.110
_refine_diff_density_max 0.442
_refine_diff_density_min -0.302
_refine_diff_density_rms 0.059
_refine_ls_abs_structure_details
;
 Flack x determined using 7208 quotients [(I+)-(I-)]/[(I+)+(I-)]
 (Parsons, Flack and Wagner, Acta Cryst. B69 (2013) 249-259).
;
_refine_ls_abs_structure_Flack 0.3(2)
_refine_ls_extinction_method none
_refine_ls_goodness_of_fit_ref 1.038
_refine_ls_hydrogen_treatment mixed
_refine_ls_matrix_type full
_refine_ls_number_parameters 941
_refine_ls_number_reflns 19140
_refine_ls_number_restraints 2
_refine_ls_restrained_S_all 1.038
_refine_ls_R_factor_all 0.0560
_refine_ls_R_factor_gt 0.0469
_refine_ls_shift/su_max 0.001
_refine_ls_shift/su_mean 0.000
_refine_ls_structure_factor_coef Fsqd
_refine_ls_weighting_details 'w=1/[\s^2^(Fo^2^)+(0.0624P)^2^+4.1153P] where P=(Fo^2^+2Fc^2^)/3'
_refine_ls_weighting_scheme calc
_refine_ls_wR_factor_gt 0.1133
_refine_ls_wR_factor_ref 0.1183
_reflns_Friedel_coverage 1.000
_reflns_Friedel_fraction_full 0.999
_reflns_Friedel_fraction_max 1.000
_reflns_number_gt 16777
_reflns_number_total 19140
_reflns_threshold_expression 'I > 2\s(I)'
_cod_data_source_file d2cc06666a2.cif
_cod_data_source_block shelx_CCDC2
_cod_depositor_comments 'Adding full bibliography for 7131371--7131375.cif.'
_cod_original_cell_volume 6400(1)
_cod_original_sg_symbol_H-M 'I a'
_cod_database_code 7131375
_shelx_shelxl_version_number 2018/3
_shelx_space_group_comment
;
The symmetry employed for this shelxl refinement is uniquely defined
by the following loop, which should always be used as a source of
symmetry information in preference to the above space-group names.
They are only intended as comments.
;
_shelx_estimated_absorpt_t_min 0.976
_shelx_estimated_absorpt_t_max 0.988

loop_
_space_group_symop_operation_xyz
'x, y, z'
'x+1/2, -y, z'
'x+1/2, y+1/2, z+1/2'
'x+1, -y+1/2, z+1/2'

loop_
_atom_site_label
_atom_site_type_symbol
_atom_site_fract_x
_atom_site_fract_y
_atom_site_fract_z
_atom_site_U_iso_or_equiv
_atom_site_adp_type
_atom_site_occupancy
_atom_site_site_symmetry_order
_atom_site_calc_flag
_atom_site_refinement_flags_posn
_atom_site_refinement_flags_adp
_atom_site_refinement_flags_occupancy
_atom_site_disorder_assembly
_atom_site_disorder_group
O19 O 0.87344(14) 0.8517(3) 0.89858(3) 0.0211(4) Uani 1 1 d . . . . .
H19A H 0.866991 0.882954 0.886617 0.032 Uiso 1 1 calc R U . . .
C53 C 0.93144(19) 0.4728(4) 0.50425(4) 0.0156(5) Uani 1 1 d . . . . .
O11 O 1.02457(15) 0.5229(3) 0.51043(3) 0.0226(4) Uani 1 1 d . . . . .
H11 H 1.024647 0.544903 0.522693 0.034 Uiso 1 1 calc R U . . .
O21 O 0.92591(15) 0.9599(3) 0.86328(3) 0.0156(4) Uani 1 1 d . . . . .
O22 O 1.08326(15) 1.0338(3) 0.85750(3) 0.0144(4) Uani 1 1 d . . . . .
H22 H 1.065104 1.030972 0.845563 0.022 Uiso 1 1 calc R U . . .
C66 C 1.04102(19) 0.9365(4) 0.89061(4) 0.0123(4) Uani 1 1 d . . . . .
C71 C 1.13814(19) 0.9580(4) 0.89742(4) 0.0131(5) Uani 1 1 d . . . . .
H71 H 1.185966 0.997732 0.888365 0.016 Uiso 1 1 calc R U . . .
C72 C 1.0119(2) 0.9779(4) 0.86925(4) 0.0115(5) Uani 1 1 d . . . . .
O20 O 1.25727(15) 0.9391(4) 0.92487(3) 0.0267(5) Uani 1 1 d . . . . .
H20A H 1.289199 1.003972 0.917028 0.040 Uiso 1 1 calc R U . . .
C70 C 1.1633(2) 0.9205(4) 0.91751(4) 0.0172(5) Uani 1 1 d . . . . .
C67 C 0.96958(19) 0.8752(4) 0.90450(4) 0.0146(5) Uani 1 1 d . . . . .
C69 C 1.0915(2) 0.8616(4) 0.93117(4) 0.0190(5) Uani 1 1 d . . . . .
H69 H 1.108119 0.837464 0.944686 0.023 Uiso 1 1 calc R U . . .
C68 C 0.9954(2) 0.8391(4) 0.92459(4) 0.0181(5) Uani 1 1 d . . . . .
H68 H 0.947945 0.799431 0.933735 0.022 Uiso 1 1 calc R U . . .
O14 O 0.79825(15) 0.4748(3) 0.55217(3) 0.0152(4) Uani 1 1 d . . . . .
H14 H 0.816859 0.476175 0.564075 0.023 Uiso 1 1 calc R U . . .
O13 O 0.95567(16) 0.5449(3) 0.54639(3) 0.0167(4) Uani 1 1 d . . . . .
C58 C 0.8730(2) 0.4979(4) 0.54022(4) 0.0121(5) Uani 1 1 d . . . . .
O12 O 0.65381(15) 0.3255(3) 0.48299(3) 0.0233(4) Uani 1 1 d . . . . .
H12 H 0.612741 0.340017 0.491917 0.035 Uiso 1 1 calc R U . . .
C56 C 0.7445(2) 0.3730(4) 0.49048(4) 0.0166(5) Uani 1 1 d . . . . .
C55 C 0.8226(2) 0.3846(4) 0.47689(4) 0.0199(5) Uani 1 1 d . . . . .
H55 H 0.812243 0.358188 0.463168 0.024 Uiso 1 1 calc R U . . .
C57 C 0.76064(19) 0.4082(4) 0.51103(4) 0.0144(5) Uani 1 1 d . . . . .
H57 H 0.709066 0.397596 0.520145 0.017 Uiso 1 1 calc R U . . .
C54 C 0.9149(2) 0.4347(4) 0.48358(4) 0.0191(5) Uani 1 1 d . . . . .
H54 H 0.966150 0.443296 0.474366 0.023 Uiso 1 1 calc R U . . .
C52 C 0.85430(19) 0.4597(4) 0.51825(4) 0.0127(4) Uani 1 1 d . . . . .
N2 N 0.84873(17) 0.9717(3) 0.62837(4) 0.0106(4) Uani 1 1 d . . . . .
O2 O 0.70972(15) 0.9498(3) 0.60869(3) 0.0150(4) Uani 1 1 d . . . . .
N3 N 0.69404(18) 1.0392(3) 0.64177(4) 0.0130(4) Uani 1 1 d . . . . .
N1 N 1.03003(17) 1.0498(3) 0.58617(3) 0.0099(4) Uani 1 1 d . . . . .
C15 C 0.7471(2) 0.9845(4) 0.62549(4) 0.0121(5) Uani 1 1 d . . . . .
C21 C 0.8343(2) 1.0581(4) 0.66392(4) 0.0121(5) Uani 1 1 d . . . . .
C14 C 0.9091(2) 0.9110(4) 0.61104(4) 0.0118(5) Uani 1 1 d . . . . .
H14A H 0.872593 0.822559 0.602742 0.014 Uiso 1 1 calc R U . . .
H14B H 0.967639 0.848827 0.616064 0.014 Uiso 1 1 calc R U . . .
C11 C 1.03416(19) 0.8675(4) 0.57471(4) 0.0120(5) Uani 1 1 d . . . . .
H11A H 0.982225 0.863591 0.564556 0.014 Uiso 1 1 calc R U . . .
H11B H 1.024738 0.763889 0.584051 0.014 Uiso 1 1 calc R U . . .
C16 C 0.7334(2) 1.0753(4) 0.66101(4) 0.0119(5) Uani 1 1 d . . . . .
O3 O 0.98693(16) 1.0004(3) 0.64774(4) 0.0197(5) Uani 1 1 d . . . . .
C12 C 1.1331(2) 0.8491(4) 0.56435(4) 0.0131(5) Uani 1 1 d . . . . .
H12A H 1.134997 0.732107 0.556851 0.016 Uiso 1 1 calc R U . . .
H12B H 1.184216 0.844789 0.574684 0.016 Uiso 1 1 calc R U . . .
C8 C 1.1540(2) 1.0115(4) 0.54967(4) 0.0128(5) Uani 1 1 d . . . . .
H8 H 1.108551 1.005030 0.538062 0.015 Uiso 1 1 calc R U . . .
C9 C 1.1402(2) 1.2000(4) 0.56089(4) 0.0143(5) Uani 1 1 d . . . . .
H9A H 1.192160 1.215211 0.570896 0.017 Uiso 1 1 calc R U . . .
H9B H 1.145112 1.301661 0.551157 0.017 Uiso 1 1 calc R U . . .
C22 C 0.8973(2) 1.0086(4) 0.64673(4) 0.0121(5) Uani 1 1 d . . . . .
C10 C 1.0420(2) 1.2110(4) 0.57150(4) 0.0133(5) Uani 1 1 d . . . . .
H10A H 1.037342 1.328413 0.578854 0.016 Uiso 1 1 calc R U . . .
H10B H 0.989732 1.207668 0.561415 0.016 Uiso 1 1 calc R U . . .
C13 C 0.9378(2) 1.0800(4) 0.59815(4) 0.0121(5) Uani 1 1 d . . . . .
H13A H 0.884625 1.108628 0.588776 0.015 Uiso 1 1 calc R U . . .
H13B H 0.946716 1.187404 0.607023 0.015 Uiso 1 1 calc R U . . .
C7 C 1.2590(2) 1.0041(4) 0.54198(4) 0.0132(5) Uani 1 1 d . . . . .
C17 C 0.6726(2) 1.1289(4) 0.67712(4) 0.0159(5) Uani 1 1 d . . . . .
H17 H 0.605639 1.144901 0.675036 0.019 Uiso 1 1 calc R U . . .
O1 O 1.32564(16) 0.9680(3) 0.55404(4) 0.0227(5) Uani 1 1 d . . . . .
C18 C 0.7140(2) 1.1578(5) 0.69626(4) 0.0195(6) Uani 1 1 d . . . . .
H18 H 0.674300 1.193304 0.707045 0.023 Uiso 1 1 calc R U . . .
C19 C 0.8150(2) 1.1342(5) 0.69957(4) 0.0201(6) Uani 1 1 d . . . . .
H19 H 0.841522 1.150578 0.712544 0.024 Uiso 1 1 calc R U . . .
C20 C 0.8747(2) 1.0867(4) 0.68347(4) 0.0168(5) Uani 1 1 d . . . . .
H20 H 0.941822 1.073502 0.685551 0.020 Uiso 1 1 calc R U . . .
C1 C 1.2824(2) 1.0491(4) 0.52044(4) 0.0155(5) Uani 1 1 d . . . . .
C6 C 1.3791(2) 1.0210(4) 0.51381(5) 0.0191(5) Uani 1 1 d . . . . .
H6 H 1.426335 0.980293 0.523072 0.023 Uiso 1 1 calc R U . . .
C2 C 1.2122(2) 1.1147(4) 0.50656(4) 0.0195(5) Uani 1 1 d . . . . .
H2 H 1.148292 1.135539 0.510824 0.023 Uiso 1 1 calc R U . . .
F1 F 1.35713(17) 1.1430(4) 0.46066(3) 0.0425(6) Uani 1 1 d . . . . .
C5 C 1.4052(2) 1.0527(5) 0.49383(5) 0.0259(6) Uani 1 1 d . . . . .
H5 H 1.468922 1.033349 0.489402 0.031 Uiso 1 1 calc R U . . .
C4 C 1.3328(3) 1.1144(5) 0.48067(4) 0.0271(7) Uani 1 1 d . . . . .
C3 C 1.2376(2) 1.1491(5) 0.48636(5) 0.0257(6) Uani 1 1 d . . . . .
H3 H 1.191685 1.193895 0.477021 0.031 Uiso 1 1 calc R U . . .
O17 O 0.70722(16) 0.9759(3) 0.81355(3) 0.0179(4) Uani 1 1 d . . . . .
O15 O 0.76714(16) 1.0668(4) 0.77951(3) 0.0245(5) Uani 1 1 d . . . . .
H15 H 0.767937 1.050867 0.791887 0.037 Uiso 1 1 calc R U . . .
C59 C 0.5969(2) 1.0029(4) 0.78566(4) 0.0123(5) Uani 1 1 d . . . . .
O16 O 0.39100(17) 1.0018(4) 0.74877(3) 0.0232(5) Uani 1 1 d . . . . .
H16 H 0.351630 0.975864 0.757719 0.035 Uiso 1 1 calc R U . . .
O18 O 0.54604(16) 0.9594(3) 0.81988(3) 0.0160(4) Uani 1 1 d . . . . .
C64 C 0.5016(2) 0.9863(4) 0.77776(4) 0.0130(5) Uani 1 1 d . . . . .
H64 H 0.450406 0.955071 0.786411 0.016 Uiso 1 1 calc R U . . .
C60 C 0.6733(2) 1.0495(4) 0.77236(4) 0.0151(5) Uani 1 1 d . . . . .
C65 C 0.6184(2) 0.9775(4) 0.80791(4) 0.0125(5) Uani 1 1 d . . . . .
C63 C 0.4826(2) 1.0161(4) 0.75710(4) 0.0146(5) Uani 1 1 d . . . . .
C61 C 0.6539(2) 1.0811(5) 0.75177(4) 0.0181(6) Uani 1 1 d . . . . .
H61 H 0.704656 1.113601 0.743078 0.022 Uiso 1 1 calc R U . . .
C62 C 0.5592(2) 1.0645(4) 0.74416(4) 0.0164(6) Uani 1 1 d . . . . .
H62 H 0.546852 1.085543 0.730398 0.020 Uiso 1 1 calc R U . . .
N4 N 0.84716(18) 0.4613(3) 0.82489(4) 0.0110(4) Uani 1 1 d . . . . .
N5 N 1.02798(18) 0.5382(3) 0.78265(4) 0.0122(4) Uani 1 1 d . . . . .
O6 O 1.16668(15) 0.5481(3) 0.80244(3) 0.0163(4) Uani 1 1 d . . . . .
N6 N 1.18138(18) 0.4612(3) 0.76924(4) 0.0136(5) Uani 1 1 d . . . . .
H6A H 1.243369 0.444826 0.770818 0.016 Uiso 1 1 calc R U . . .
C32 C 0.8442(2) 0.6406(4) 0.83699(4) 0.0126(5) Uani 1 1 d . . . . .
H32A H 0.853196 0.746550 0.827956 0.015 Uiso 1 1 calc R U . . .
H32B H 0.897001 0.641189 0.846959 0.015 Uiso 1 1 calc R U . . .
O5 O 0.88945(16) 0.5160(3) 0.76325(4) 0.0208(5) Uani 1 1 d . . . . .
C44 C 1.1289(2) 0.5179(4) 0.78575(4) 0.0126(5) Uani 1 1 d . . . . .
C38 C 1.0408(2) 0.4508(4) 0.74697(4) 0.0137(5) Uani 1 1 d . . . . .
C43 C 1.1411(2) 0.4278(4) 0.74994(4) 0.0133(5) Uani 1 1 d . . . . .
C33 C 0.8336(2) 0.2956(4) 0.83901(4) 0.0146(5) Uani 1 1 d . . . . .
H33A H 0.886096 0.293418 0.849038 0.018 Uiso 1 1 calc R U . . .
H33B H 0.836626 0.180332 0.831212 0.018 Uiso 1 1 calc R U . . .
C31 C 0.7459(2) 0.6578(4) 0.84784(4) 0.0140(5) Uani 1 1 d . . . . .
H31A H 0.693799 0.666364 0.837759 0.017 Uiso 1 1 calc R U . . .
H31B H 0.745332 0.771956 0.855845 0.017 Uiso 1 1 calc R U . . .
C36 C 0.9683(2) 0.6007(4) 0.80011(4) 0.0129(5) Uani 1 1 d . . . . .
H36A H 0.909685 0.662806 0.795142 0.015 Uiso 1 1 calc R U . . .
H36B H 1.005388 0.689700 0.808234 0.015 Uiso 1 1 calc R U . . .
C37 C 0.9789(2) 0.5026(4) 0.76424(4) 0.0139(5) Uani 1 1 d . . . . .
C34 C 0.7355(2) 0.3078(4) 0.84978(4) 0.0152(5) Uani 1 1 d . . . . .
H34A H 0.728654 0.201998 0.858925 0.018 Uiso 1 1 calc R U . . .
H34B H 0.683024 0.301451 0.839767 0.018 Uiso 1 1 calc R U . . .
C35 C 0.9399(2) 0.4329(4) 0.81330(4) 0.0151(5) Uani 1 1 d . . . . .
H35A H 0.932530 0.323785 0.804620 0.018 Uiso 1 1 calc R U . . .
H35B H 0.992598 0.407528 0.822885 0.018 Uiso 1 1 calc R U . . .
C30 C 0.7265(2) 0.4894(4) 0.86191(4) 0.0132(5) Uani 1 1 d . . . . .
H30 H 0.773992 0.489338 0.873171 0.016 Uiso 1 1 calc R U . . .
C42 C 1.2018(2) 0.3726(4) 0.73380(4) 0.0174(6) Uani 1 1 d . . . . .
H42 H 1.268574 0.353863 0.735862 0.021 Uiso 1 1 calc R U . . .
C39 C 1.0004(2) 0.4248(4) 0.72749(4) 0.0183(6) Uani 1 1 d . . . . .
H39 H 0.933479 0.440357 0.725448 0.022 Uiso 1 1 calc R U . . .
C29 C 0.6222(2) 0.5068(4) 0.87039(5) 0.0156(6) Uani 1 1 d . . . . .
C41 C 1.1595(2) 0.3467(5) 0.71470(4) 0.0205(6) Uani 1 1 d . . . . .
H41 H 1.198638 0.308823 0.703909 0.025 Uiso 1 1 calc R U . . .
C40 C 1.0592(2) 0.3764(5) 0.71132(5) 0.0226(6) Uani 1 1 d . . . . .
H40 H 1.032552 0.363499 0.698315 0.027 Uiso 1 1 calc R U . . .
O4 O 0.55288(17) 0.4866(4) 0.85877(4) 0.0242(5) Uani 1 1 d . . . . .
C23 C 0.6052(2) 0.5564(4) 0.89235(4) 0.0161(5) Uani 1 1 d . . . . .
C24 C 0.5088(2) 0.5979(4) 0.89825(5) 0.0199(5) Uani 1 1 d . . . . .
H24 H 0.458619 0.592701 0.888612 0.024 Uiso 1 1 calc R U . . .
F2 F 0.54278(17) 0.6936(3) 0.95179(3) 0.0417(5) Uani 1 1 d . . . . .
C25 C 0.4871(2) 0.6463(4) 0.91817(5) 0.0250(6) Uani 1 1 d . . . . .
H25 H 0.423571 0.676208 0.922009 0.030 Uiso 1 1 calc R U . . .
C26 C 0.5634(3) 0.6487(4) 0.93211(5) 0.0265(6) Uani 1 1 d . . . . .
C27 C 0.6586(3) 0.6084(5) 0.92719(5) 0.0276(7) Uani 1 1 d . . . . .
H27 H 0.707794 0.611696 0.937061 0.033 Uiso 1 1 calc R U . . .
C28 C 0.6800(2) 0.5625(4) 0.90700(4) 0.0199(5) Uani 1 1 d . . . . .
H28 H 0.744173 0.535876 0.903294 0.024 Uiso 1 1 calc R U . . .
O10 O 0.67208(16) 0.4826(3) 0.59653(3) 0.0177(4) Uani 1 1 d . . . . .
O7 O 0.61035(15) 0.5589(4) 0.63075(3) 0.0237(5) Uani 1 1 d . . . . .
H7 H 0.608550 0.523009 0.618880 0.036 Uiso 1 1 calc R U . . .
O8 O 0.98781(17) 0.5180(4) 0.66151(3) 0.0240(5) Uani 1 1 d . . . . .
H8A H 1.026916 0.488401 0.652646 0.036 Uiso 1 1 calc R U . . .
O9 O 0.83363(16) 0.4874(3) 0.59004(3) 0.0152(4) Uani 1 1 d . . . . .
C45 C 0.7819(2) 0.5117(4) 0.62466(4) 0.0115(5) Uani 1 1 d . . . . .
C46 C 0.7044(2) 0.5493(4) 0.63791(4) 0.0146(5) Uani 1 1 d . . . . .
C50 C 0.8776(2) 0.5010(4) 0.63250(4) 0.0122(5) Uani 1 1 d . . . . .
H50 H 0.929345 0.475666 0.623782 0.015 Uiso 1 1 calc R U . . .
C51 C 0.7617(2) 0.4910(4) 0.60210(4) 0.0125(5) Uani 1 1 d . . . . .
C48 C 0.8178(2) 0.5687(4) 0.66627(4) 0.0168(6) Uani 1 1 d . . . . .
H48 H 0.829754 0.588112 0.680082 0.020 Uiso 1 1 calc R U . . .
C47 C 0.7232(2) 0.5802(4) 0.65875(4) 0.0173(6) Uani 1 1 d . . . . .
H47 H 0.671923 0.608466 0.667484 0.021 Uiso 1 1 calc R U . . .
C49 C 0.8959(2) 0.5279(4) 0.65326(4) 0.0147(5) Uani 1 1 d . . . . .
H1A H 1.077(3) 1.055(5) 0.5954(6) 0.017(9) Uiso 1 1 d . . . . .
H3A H 0.628(3) 1.032(6) 0.6417(6) 0.032(11) Uiso 1 1 d . . . . .
H4A H 0.794(3) 0.457(6) 0.8157(7) 0.034(12) Uiso 1 1 d . . . . .

loop_
_atom_site_aniso_label
_atom_site_aniso_U_11
_atom_site_aniso_U_22
_atom_site_aniso_U_33
_atom_site_aniso_U_23
_atom_site_aniso_U_13
_atom_site_aniso_U_12
O19 0.0127(9) 0.0332(12) 0.0174(9) 0.0029(8) 0.0010(7) -0.0058(8)
C53 0.0135(12) 0.0191(12) 0.0142(12) -0.0007(9) -0.0010(9) 0.0009(9)
O11 0.0126(9) 0.0392(13) 0.0160(9) -0.0015(8) 0.0023(7) -0.0056(9)
O21 0.0128(10) 0.0214(10) 0.0126(9) 0.0004(7) -0.0022(7) 0.0002(8)
O22 0.0134(10) 0.0208(10) 0.0092(9) 0.0001(7) 0.0013(7) -0.0022(8)
C66 0.0131(11) 0.0117(11) 0.0120(11) -0.0011(8) 0.0011(8) -0.0004(9)
C71 0.0128(11) 0.0158(12) 0.0107(11) 0.0015(8) 0.0015(9) 0.0016(9)
C72 0.0148(13) 0.0104(11) 0.0094(11) 0.0002(8) 0.0002(9) 0.0007(9)
O20 0.0168(10) 0.0456(14) 0.0176(10) 0.0083(9) -0.0042(8) -0.0044(9)
C70 0.0156(12) 0.0227(13) 0.0133(11) 0.0016(10) -0.0017(9) 0.0002(10)
C67 0.0114(11) 0.0140(11) 0.0184(12) -0.0005(9) 0.0017(9) -0.0010(9)
C69 0.0228(14) 0.0229(14) 0.0115(11) 0.0047(10) -0.0017(10) 0.0001(11)
C68 0.0186(13) 0.0205(13) 0.0153(12) 0.0034(10) 0.0064(10) -0.0020(10)
O14 0.0137(10) 0.0225(10) 0.0092(9) -0.0010(7) -0.0008(7) 0.0009(8)
O13 0.0146(10) 0.0202(10) 0.0152(10) -0.0009(8) -0.0037(8) -0.0030(8)
C58 0.0150(13) 0.0095(11) 0.0119(12) -0.0001(8) -0.0010(10) 0.0006(9)
O12 0.0152(9) 0.0370(12) 0.0177(9) -0.0089(8) -0.0031(7) 0.0021(9)
C56 0.0148(12) 0.0184(12) 0.0166(12) -0.0039(9) -0.0017(9) 0.0021(10)
C55 0.0228(14) 0.0236(14) 0.0134(12) -0.0041(10) -0.0009(10) 0.0037(11)
C57 0.0122(11) 0.0173(12) 0.0136(11) -0.0009(9) 0.0006(9) 0.0029(9)
C54 0.0174(13) 0.0261(14) 0.0138(12) -0.0013(10) 0.0034(10) 0.0023(10)
C52 0.0145(12) 0.0137(11) 0.0098(11) -0.0001(8) 0.0000(9) 0.0005(9)
N2 0.0070(10) 0.0153(11) 0.0096(10) -0.0009(8) 0.0004(8) 0.0002(8)
O2 0.0133(10) 0.0208(10) 0.0109(9) -0.0004(7) -0.0011(7) -0.0005(8)
N3 0.0074(11) 0.0213(12) 0.0105(11) -0.0012(8) -0.0006(8) 0.0006(9)
N1 0.0087(11) 0.0100(10) 0.0111(11) -0.0003(8) 0.0002(8) 0.0002(8)
C15 0.0096(13) 0.0125(12) 0.0140(13) 0.0023(9) -0.0005(10) 0.0002(9)
C21 0.0108(13) 0.0160(12) 0.0095(12) -0.0003(9) -0.0010(9) -0.0026(10)
C14 0.0119(12) 0.0115(11) 0.0120(11) -0.0002(9) 0.0043(9) 0.0008(9)
C11 0.0090(12) 0.0120(12) 0.0151(12) -0.0016(9) 0.0025(9) -0.0018(9)
C16 0.0113(12) 0.0143(12) 0.0099(11) -0.0001(9) 0.0005(9) -0.0017(10)
O3 0.0093(10) 0.0307(12) 0.0191(11) -0.0027(8) -0.0009(8) -0.0002(8)
C12 0.0120(12) 0.0138(12) 0.0135(12) -0.0004(9) 0.0025(9) 0.0001(9)
C8 0.0107(13) 0.0175(13) 0.0103(12) 0.0022(9) 0.0010(10) -0.0014(9)
C9 0.0136(13) 0.0129(12) 0.0167(12) 0.0028(9) 0.0038(10) -0.0023(10)
C22 0.0083(13) 0.0147(12) 0.0134(13) 0.0001(9) -0.0005(10) -0.0010(9)
C10 0.0137(13) 0.0102(12) 0.0161(12) 0.0022(9) 0.0023(10) -0.0004(9)
C13 0.0116(12) 0.0112(11) 0.0135(12) 0.0005(9) 0.0049(9) 0.0022(9)
C7 0.0113(13) 0.0156(12) 0.0129(13) 0.0009(9) 0.0029(10) -0.0014(9)
C17 0.0104(12) 0.0247(15) 0.0127(12) -0.0017(10) 0.0037(10) -0.0014(11)
O1 0.0134(10) 0.0362(13) 0.0185(10) 0.0052(9) -0.0018(8) -0.0002(9)
C18 0.0195(14) 0.0283(16) 0.0109(12) -0.0020(11) 0.0052(11) -0.0052(12)
C19 0.0205(15) 0.0289(16) 0.0109(12) -0.0021(11) -0.0014(10) -0.0058(12)
C20 0.0114(13) 0.0230(14) 0.0158(13) -0.0007(11) -0.0028(10) -0.0042(11)
C1 0.0173(12) 0.0142(12) 0.0149(12) 0.0013(9) 0.0042(9) -0.0030(10)
C6 0.0158(13) 0.0195(13) 0.0222(14) 0.0002(10) 0.0061(10) -0.0026(10)
C2 0.0219(14) 0.0196(13) 0.0169(12) 0.0022(10) 0.0023(10) -0.0003(10)
F1 0.0534(14) 0.0580(14) 0.0163(9) 0.0055(9) 0.0146(9) -0.0114(11)
C5 0.0250(15) 0.0284(16) 0.0246(15) -0.0019(12) 0.0118(12) -0.0059(12)
C4 0.0385(18) 0.0279(16) 0.0151(13) 0.0017(11) 0.0093(12) -0.0080(13)
C3 0.0332(17) 0.0270(15) 0.0170(13) 0.0048(11) -0.0007(12) -0.0030(12)
O17 0.0155(11) 0.0251(11) 0.0130(10) 0.0022(8) -0.0019(8) 0.0026(8)
O15 0.0113(10) 0.0472(15) 0.0150(10) 0.0018(10) -0.0002(8) -0.0011(10)
C59 0.0127(13) 0.0139(12) 0.0103(12) -0.0009(9) 0.0003(10) 0.0019(9)
O16 0.0125(11) 0.0460(14) 0.0111(10) 0.0029(9) -0.0020(8) -0.0066(9)
O18 0.0171(10) 0.0212(10) 0.0097(9) 0.0009(7) 0.0014(8) -0.0029(8)
C64 0.0100(13) 0.0184(13) 0.0106(13) 0.0010(9) 0.0018(10) -0.0009(10)
C60 0.0101(13) 0.0234(14) 0.0119(13) 0.0003(10) 0.0013(10) 0.0019(11)
C65 0.0140(13) 0.0130(12) 0.0106(12) -0.0011(9) 0.0004(10) 0.0001(9)
C63 0.0114(13) 0.0209(14) 0.0116(13) -0.0010(10) -0.0005(10) -0.0015(10)
C61 0.0120(13) 0.0318(16) 0.0106(12) 0.0028(11) 0.0027(10) -0.0021(12)
C62 0.0150(14) 0.0258(15) 0.0082(12) -0.0004(10) -0.0015(10) 0.0011(11)
N4 0.0108(11) 0.0135(11) 0.0086(10) 0.0011(8) 0.0016(8) -0.0005(8)
N5 0.0098(11) 0.0163(11) 0.0105(11) 0.0003(8) 0.0015(8) -0.0004(8)
O6 0.0120(10) 0.0267(11) 0.0103(9) -0.0014(8) -0.0023(7) 0.0012(8)
N6 0.0083(11) 0.0224(12) 0.0101(11) -0.0016(9) -0.0003(8) 0.0002(9)
C32 0.0126(13) 0.0101(12) 0.0151(12) -0.0020(9) 0.0026(10) -0.0001(9)
O5 0.0090(10) 0.0324(12) 0.0210(11) -0.0012(9) -0.0006(8) -0.0011(8)
C44 0.0094(13) 0.0163(13) 0.0120(12) 0.0008(9) 0.0000(10) -0.0008(10)
C38 0.0106(13) 0.0172(13) 0.0133(13) 0.0010(10) -0.0002(10) -0.0021(10)
C43 0.0107(12) 0.0178(13) 0.0113(12) -0.0005(9) 0.0004(9) -0.0018(10)
C33 0.0181(14) 0.0123(12) 0.0135(12) 0.0034(9) 0.0034(10) 0.0026(10)
C31 0.0114(12) 0.0147(12) 0.0158(12) -0.0016(9) 0.0025(9) 0.0004(10)
C36 0.0107(12) 0.0154(12) 0.0126(12) -0.0002(9) 0.0022(9) 0.0016(10)
C37 0.0120(14) 0.0170(13) 0.0128(13) 0.0001(9) -0.0007(10) -0.0030(10)
C34 0.0170(14) 0.0146(12) 0.0139(12) 0.0034(10) 0.0039(10) -0.0019(10)
C35 0.0144(13) 0.0146(13) 0.0164(13) 0.0010(10) 0.0057(10) 0.0025(10)
C30 0.0110(13) 0.0185(13) 0.0103(13) -0.0004(9) 0.0013(10) 0.0009(10)
C42 0.0138(13) 0.0247(15) 0.0136(12) -0.0009(11) 0.0024(10) -0.0019(11)
C39 0.0139(13) 0.0278(15) 0.0132(13) -0.0006(11) -0.0047(10) -0.0028(11)
C29 0.0136(14) 0.0182(13) 0.0149(13) 0.0010(10) 0.0027(11) -0.0003(10)
C41 0.0195(15) 0.0293(16) 0.0129(12) -0.0029(11) 0.0041(11) -0.0039(12)
C40 0.0237(16) 0.0319(17) 0.0124(12) -0.0004(12) -0.0028(11) -0.0072(13)
O4 0.0128(10) 0.0408(14) 0.0192(11) -0.0031(9) -0.0007(8) -0.0015(9)
C23 0.0174(12) 0.0144(12) 0.0166(12) 0.0009(9) 0.0040(10) -0.0028(9)
C24 0.0192(13) 0.0164(13) 0.0241(14) 0.0011(10) 0.0054(10) -0.0002(10)
F2 0.0515(13) 0.0512(14) 0.0227(9) -0.0123(9) 0.0150(9) 0.0045(11)
C25 0.0277(15) 0.0197(14) 0.0277(15) -0.0008(11) 0.0154(12) 0.0022(11)
C26 0.0343(17) 0.0249(15) 0.0206(14) -0.0065(11) 0.0101(12) 0.0008(13)
C27 0.0325(17) 0.0335(17) 0.0167(13) -0.0064(12) -0.0003(12) 0.0015(13)
C28 0.0201(13) 0.0238(14) 0.0158(12) -0.0030(10) 0.0026(10) -0.0010(11)
O10 0.0141(11) 0.0254(11) 0.0137(10) -0.0016(8) -0.0048(8) -0.0008(8)
O7 0.0088(10) 0.0496(15) 0.0126(10) -0.0025(9) -0.0005(8) -0.0023(9)
O8 0.0115(11) 0.0474(15) 0.0130(11) -0.0038(9) -0.0023(8) 0.0054(9)
O9 0.0155(10) 0.0205(10) 0.0096(9) -0.0016(7) -0.0004(7) 0.0019(7)
C45 0.0130(13) 0.0119(12) 0.0096(12) 0.0005(8) 0.0007(10) 0.0007(9)
C46 0.0098(13) 0.0219(14) 0.0122(13) 0.0001(10) -0.0002(10) -0.0011(10)
C50 0.0142(13) 0.0121(11) 0.0103(12) 0.0002(9) 0.0001(10) 0.0019(9)
C51 0.0162(14) 0.0108(12) 0.0104(12) -0.0004(9) -0.0005(10) -0.0004(9)
C48 0.0173(14) 0.0247(15) 0.0086(12) -0.0031(10) 0.0023(10) 0.0013(11)
C47 0.0129(13) 0.0278(15) 0.0113(12) -0.0018(10) 0.0038(10) -0.0011(11)
C49 0.0129(14) 0.0196(14) 0.0117(13) 0.0002(10) -0.0032(10) 0.0016(10)

loop_
_atom_type_symbol
_atom_type_description
_atom_type_scat_dispersion_real
_atom_type_scat_dispersion_imag
_atom_type_scat_source
C C 0.0033 0.0016 'International Tables Vol C Tables 4.2.6.8 and 6.1.1.4'
H H 0.0000 0.0000 'International Tables Vol C Tables 4.2.6.8 and 6.1.1.4'
N N 0.0061 0.0033 'International Tables Vol C Tables 4.2.6.8 and 6.1.1.4'
O O 0.0106 0.0060 'International Tables Vol C Tables 4.2.6.8 and 6.1.1.4'
F F 0.0171 0.0103 'International Tables Vol C Tables 4.2.6.8 and 6.1.1.4'

loop_
_geom_angle_atom_site_label_1
_geom_angle_atom_site_label_2
_geom_angle_atom_site_label_3
_geom_angle
_geom_angle_site_symmetry_1
_geom_angle_site_symmetry_3
_geom_angle_publ_flag
O11 C53 C54 118.5(2) . . ?
O11 C53 C52 121.3(2) . . ?
C54 C53 C52 120.2(2) . . ?
C71 C66 C67 119.0(2) . . ?
C71 C66 C72 121.7(2) . . ?
C67 C66 C72 119.4(2) . . ?
C70 C71 C66 120.5(2) . . ?
O21 C72 O22 123.5(3) . . ?
O21 C72 C66 121.6(2) . . ?
O22 C72 C66 114.9(2) . . ?
O20 C70 C71 122.7(2) . . ?
O20 C70 C69 117.5(2) . . ?
C71 C70 C69 119.9(2) . . ?
O19 C67 C68 118.8(2) . . ?
O19 C67 C66 121.2(2) . . ?
C68 C67 C66 120.0(2) . . ?
C68 C69 C70 120.1(2) . . ?
C67 C68 C69 120.5(2) . . ?
O13 C58 O14 123.5(3) . . ?
O13 C58 C52 121.0(3) . . ?
O14 C58 C52 115.5(2) . . ?
O12 C56 C57 122.0(2) . . ?
O12 C56 C55 118.5(2) . . ?
C57 C56 C55 119.5(2) . . ?
C54 C55 C56 120.8(2) . . ?
C56 C57 C52 120.7(2) . . ?
C55 C54 C53 120.0(3) . . ?
C53 C52 C57 118.7(2) . . ?
C53 C52 C58 119.8(2) . . ?
C57 C52 C58 121.5(2) . . ?
C22 N2 C15 124.6(2) . . ?
C22 N2 C14 117.1(2) . . ?
C15 N2 C14 118.2(2) . . ?
C15 N3 C16 124.3(3) . . ?
C13 N1 C11 114.8(2) . . ?
C13 N1 C10 108.5(2) . . ?
C11 N1 C10 109.6(2) . . ?
O2 C15 N3 122.8(3) . . ?
O2 C15 N2 120.6(3) . . ?
N3 C15 N2 116.6(3) . . ?
C16 C21 C20 119.6(2) . . ?
C16 C21 C22 120.0(2) . . ?
C20 C21 C22 120.5(2) . . ?
N2 C14 C13 110.0(2) . . ?
N1 C11 C12 109.5(2) . . ?
N3 C16 C21 118.9(2) . . ?
N3 C16 C17 120.5(2) . . ?
C21 C16 C17 120.7(2) . . ?
C11 C12 C8 112.5(2) . . ?
C7 C8 C12 111.1(2) . . ?
C7 C8 C9 107.8(2) . . ?
C12 C8 C9 109.6(2) . . ?
C10 C9 C8 112.0(2) . . ?
O3 C22 N2 120.4(3) . . ?
O3 C22 C21 124.1(3) . . ?
N2 C22 C21 115.6(2) . . ?
N1 C10 C9 110.6(2) . . ?
N1 C13 C14 113.2(2) . . ?
O1 C7 C1 119.7(3) . . ?
O1 C7 C8 119.2(3) . . ?
C1 C7 C8 121.0(2) . . ?
C18 C17 C16 118.8(3) . . ?
C17 C18 C19 121.1(3) . . ?
C20 C19 C18 119.7(3) . . ?
C19 C20 C21 120.2(3) . . ?
C2 C1 C6 119.1(3) . . ?
C2 C1 C7 122.8(3) . . ?
C6 C1 C7 118.1(3) . . ?
C5 C6 C1 121.2(3) . . ?
C3 C2 C1 120.3(3) . . ?
C6 C5 C4 117.3(3) . . ?
F1 C4 C3 117.9(3) . . ?
F1 C4 C5 118.0(3) . . ?
C3 C4 C5 124.1(3) . . ?
C4 C3 C2 117.8(3) . . ?
C64 C59 C60 118.8(3) . . ?
C64 C59 C65 121.6(3) . . ?
C60 C59 C65 119.5(3) . . ?
C63 C64 C59 120.8(3) . . ?
O15 C60 C61 119.3(3) . . ?
O15 C60 C59 120.5(3) . . ?
C61 C60 C59 120.2(3) . . ?
O17 C65 O18 124.4(3) . . ?
O17 C65 C59 117.8(3) . . ?
O18 C65 C59 117.8(3) . . ?
O16 C63 C64 122.8(3) . . ?
O16 C63 C62 117.6(3) . . ?
C64 C63 C62 119.6(3) . . ?
C62 C61 C60 120.4(3) . . ?
C61 C62 C63 120.2(3) . . ?
C35 N4 C32 114.1(2) . . ?
C35 N4 C33 108.2(2) . . ?
C32 N4 C33 109.7(2) . . ?
C44 N5 C37 124.9(2) . . ?
C44 N5 C36 117.8(2) . . ?
C37 N5 C36 117.4(2) . . ?
C44 N6 C43 124.4(2) . . ?
N4 C32 C31 109.9(2) . . ?
O6 C44 N6 122.8(3) . . ?
O6 C44 N5 121.3(3) . . ?
N6 C44 N5 115.9(3) . . ?
C43 C38 C39 119.5(3) . . ?
C43 C38 C37 119.6(3) . . ?
C39 C38 C37 120.9(3) . . ?
C38 C43 N6 119.2(2) . . ?
C38 C43 C42 120.8(3) . . ?
N6 C43 C42 120.0(3) . . ?
N4 C33 C34 110.5(2) . . ?
C32 C31 C30 111.8(2) . . ?
N5 C36 C35 110.2(2) . . ?
O5 C37 N5 120.1(3) . . ?
O5 C37 C38 123.9(3) . . ?
N5 C37 C38 115.9(2) . . ?
C33 C34 C30 111.4(2) . . ?
N4 C35 C36 113.6(2) . . ?
C34 C30 C29 109.6(2) . . ?
C34 C30 C31 109.6(2) . . ?
C29 C30 C31 108.5(2) . . ?
C41 C42 C43 118.3(3) . . ?
C40 C39 C38 120.6(3) . . ?
O4 C29 C23 120.2(3) . . ?
O4 C29 C30 118.7(3) . . ?
C23 C29 C30 121.0(3) . . ?
C42 C41 C40 121.5(3) . . ?
C39 C40 C41 119.3(3) . . ?
C28 C23 C24 119.0(3) . . ?
C28 C23 C29 123.3(3) . . ?
C24 C23 C29 117.7(3) . . ?
C25 C24 C23 121.2(3) . . ?
C26 C25 C24 117.6(3) . . ?
F2 C26 C27 118.3(3) . . ?
F2 C26 C25 118.1(3) . . ?
C27 C26 C25 123.6(3) . . ?
C26 C27 C28 118.5(3) . . ?
C27 C28 C23 120.1(3) . . ?
C46 C45 C50 119.3(3) . . ?
C46 C45 C51 119.5(3) . . ?
C50 C45 C51 121.2(3) . . ?
O7 C46 C45 120.6(3) . . ?
O7 C46 C47 119.5(3) . . ?
C45 C46 C47 120.0(3) . . ?
C49 C50 C45 120.7(3) . . ?
O9 C51 O10 124.5(3) . . ?
O9 C51 C45 118.5(3) . . ?
O10 C51 C45 117.0(3) . . ?
C47 C48 C49 120.5(3) . . ?
C48 C47 C46 120.1(3) . . ?
O8 C49 C50 122.5(3) . . ?
O8 C49 C48 118.1(3) . . ?
C50 C49 C48 119.4(3) . . ?

loop_
_geom_bond_atom_site_label_1
_geom_bond_atom_site_label_2
_geom_bond_distance
_geom_bond_site_symmetry_2
_geom_bond_publ_flag
O19 C67 1.377(3) . ?
C53 O11 1.379(3) . ?
C53 C54 1.400(4) . ?
C53 C52 1.405(4) . ?
O21 C72 1.242(4) . ?
O22 C72 1.309(3) . ?
C66 C71 1.405(4) . ?
C66 C67 1.409(4) . ?
C66 C72 1.484(4) . ?
C71 C70 1.386(3) . ?
O20 C70 1.375(3) . ?
C70 C69 1.398(4) . ?
C67 C68 1.387(4) . ?
C69 C68 1.388(4) . ?
O14 C58 1.302(4) . ?
O13 C58 1.243(4) . ?
C58 C52 1.487(4) . ?
O12 C56 1.372(3) . ?
C56 C57 1.388(4) . ?
C56 C55 1.397(4) . ?
C55 C54 1.379(4) . ?
C57 C52 1.410(4) . ?
N2 C22 1.397(4) . ?
N2 C15 1.402(4) . ?
N2 C14 1.474(3) . ?
O2 C15 1.237(3) . ?
N3 C15 1.353(4) . ?
N3 C16 1.393(4) . ?
N1 C13 1.505(3) . ?
N1 C11 1.505(3) . ?
N1 C10 1.511(3) . ?
C21 C16 1.395(4) . ?
C21 C20 1.408(4) . ?
C21 C22 1.467(4) . ?
C14 C13 1.527(4) . ?
C11 C12 1.523(4) . ?
C16 C17 1.402(4) . ?
O3 C22 1.227(4) . ?
C12 C8 1.536(4) . ?
C8 C7 1.525(4) . ?
C8 C9 1.546(4) . ?
C9 C10 1.517(4) . ?
C7 O1 1.229(4) . ?
C7 C1 1.486(4) . ?
C17 C18 1.390(4) . ?
C18 C19 1.405(4) . ?
C19 C20 1.381(4) . ?
C1 C2 1.398(4) . ?
C1 C6 1.408(4) . ?
C6 C5 1.380(4) . ?
C2 C3 1.394(4) . ?
F1 C4 1.371(3) . ?
C5 C4 1.380(5) . ?
C4 C3 1.378(5) . ?
O17 C65 1.266(4) . ?
O15 C60 1.367(4) . ?
C59 C64 1.403(4) . ?
C59 C60 1.404(4) . ?
C59 C65 1.498(4) . ?
O16 C63 1.365(4) . ?
O18 C65 1.272(4) . ?
C64 C63 1.395(4) . ?
C60 C61 1.394(4) . ?
C63 C62 1.396(4) . ?
C61 C62 1.387(4) . ?
N4 C35 1.495(4) . ?
N4 C32 1.508(3) . ?
N4 C33 1.515(3) . ?
N5 C44 1.400(4) . ?
N5 C37 1.401(4) . ?
N5 C36 1.479(3) . ?
O6 C44 1.227(3) . ?
N6 C44 1.364(4) . ?
N6 C43 1.398(4) . ?
C32 C31 1.529(4) . ?
O5 C37 1.226(4) . ?
C38 C43 1.393(4) . ?
C38 C39 1.401(4) . ?
C38 C37 1.466(4) . ?
C43 C42 1.406(4) . ?
C33 C34 1.522(4) . ?
C31 C30 1.540(4) . ?
C36 C35 1.530(4) . ?
C34 C30 1.527(4) . ?
C30 C29 1.538(4) . ?
C42 C41 1.389(4) . ?
C39 C40 1.378(4) . ?
C29 O4 1.220(4) . ?
C29 C23 1.503(4) . ?
C41 C40 1.403(5) . ?
C23 C28 1.399(4) . ?
C23 C24 1.407(4) . ?
C24 C25 1.386(4) . ?
F2 C26 1.362(3) . ?
C25 C26 1.381(5) . ?
C26 C27 1.373(5) . ?
C27 C28 1.398(4) . ?
O10 C51 1.276(4) . ?
O7 C46 1.366(4) . ?
O8 C49 1.365(4) . ?
O9 C51 1.266(4) . ?
C45 C46 1.401(4) . ?
C45 C50 1.403(4) . ?
C45 C51 1.511(4) . ?
C46 C47 1.407(4) . ?
C50 C49 1.397(4) . ?
C48 C47 1.382(4) . ?
C48 C49 1.401(4) . ?
